data_7717795
loop_
_publ_author_name
'VELAZQUEZ GARCIA, JOSE DE JESUS'
'de los Santos Valladares, Luis'
'Barnes, Crispin'
'K\"onig, Sandra'
'Fr\"oba, Michael'
'Baran, Volodymyr'
'Knjo, Bassima'
'Khademhir, Faegheh'
'Ekineken, Aliyenur'
'Hain, Fabienne'
'Carstens, Evke'
'Spillner, Tom'
'Asprilla Herrera, Lina Maria'
'\/Lukaszczyk, Weronika'
'Techert, Simone'

_publ_section_title
;
 Neutral and ionic Co(II) Metal-Organic Frameworks with 2-Methylimidazole
 and Trimesate: Design and Evaluation for Molecule Encapsulation and Slow
 Release
;
_journal_name_full 'Dalton Transactions'
_journal_paper_doi 10.1039/D4DT02679A
_journal_year 2025
_chemical_formula_sum 'C13 H9 Co N2 O6'
_chemical_formula_weight 348.15
_space_group_crystal_system tetragonal
_space_group_IT_number 88
_space_group_name_Hall '-I 4ad'
_space_group_name_H-M_alt 'I 41/a :2'
_atom_sites_solution_hydrogens geom
_atom_sites_solution_primary dual
_audit_creation_method SHELXL-2018/3
_audit_update_record
;
2023-08-18 deposited with the CCDC.	2024-12-05 downloaded from the CCDC.
;
_cell_angle_alpha 90
_cell_angle_beta 90
_cell_angle_gamma 90
_cell_formula_units_Z 16
_cell_length_a 17.060(2)
_cell_length_b 17.060(2)
_cell_length_c 32.360(7)
_cell_measurement_reflns_used 10014
_cell_measurement_temperature 100(2)
_cell_measurement_theta_max 22.630
_cell_measurement_theta_min 1.177
_cell_volume 9418(3)
_computing_structure_refinement 'SHELXL-2018/3 (Sheldrick, 2018)'
_computing_structure_solution 'SHELXT 2018/2 (Sheldrick, 2018)'
_diffrn_ambient_temperature 100(2)
_diffrn_measured_fraction_theta_full 0.979
_diffrn_measured_fraction_theta_max 0.978
_diffrn_measurement_device_type 'High Precision 1-Axis Goniostat at P11 beamline(Petra III, DESY)'
_diffrn_measurement_method '\f scan'
_diffrn_radiation_type synchrotron
_diffrn_radiation_wavelength 0.61992
_diffrn_reflns_av_R_equivalents 0.0387
_diffrn_reflns_av_unetI/netI 0.0153
_diffrn_reflns_Laue_measured_fraction_full 0.979
_diffrn_reflns_Laue_measured_fraction_max 0.978
_diffrn_reflns_limit_h_max 21
_diffrn_reflns_limit_h_min -21
_diffrn_reflns_limit_k_max 21
_diffrn_reflns_limit_k_min -21
_diffrn_reflns_limit_l_max 38
_diffrn_reflns_limit_l_min -38
_diffrn_reflns_number 61623
_diffrn_reflns_point_group_measured_fraction_full 0.979
_diffrn_reflns_point_group_measured_fraction_max 0.978
_diffrn_reflns_theta_full 21.836
_diffrn_reflns_theta_max 22.630
_diffrn_reflns_theta_min 1.177
_diffrn_source 'undulator raditaion'
_exptl_absorpt_coefficient_mu 0.515
_exptl_absorpt_correction_type none
_exptl_crystal_colour violet
_exptl_crystal_density_diffrn 0.982
_exptl_crystal_density_method 'not measured'
_exptl_crystal_description prims
_exptl_crystal_F_000 2816
_exptl_crystal_size_max 0.12
_exptl_crystal_size_mid 0.05
_exptl_crystal_size_min 0.02
_refine_diff_density_max 0.437
_refine_diff_density_min -0.404
_refine_diff_density_rms 0.079
_refine_ls_extinction_method none
_refine_ls_goodness_of_fit_ref 1.103
_refine_ls_hydrogen_treatment constr
_refine_ls_matrix_type full
_refine_ls_number_parameters 256
_refine_ls_number_reflns 4608
_refine_ls_number_restraints 16
_refine_ls_restrained_S_all 1.102
_refine_ls_R_factor_all 0.0657
_refine_ls_R_factor_gt 0.0608
_refine_ls_shift/su_max 0.001
_refine_ls_shift/su_mean 0.000
_refine_ls_structure_factor_coef Fsqd
_refine_ls_weighting_details 'w=1/[\s^2^(Fo^2^)+(0.1440P)^2^+0.6545P] where P=(Fo^2^+2Fc^2^)/3'
_refine_ls_weighting_scheme calc
_refine_ls_wR_factor_gt 0.1939
_refine_ls_wR_factor_ref 0.2013
_reflns_Friedel_coverage 0.000
_reflns_number_gt 3769
_reflns_number_total 4608
_reflns_threshold_expression 'I > 2\s(I)'
_cod_data_source_file d4dt02679a20.cif
_cod_data_source_block charlie_4
_cod_original_sg_symbol_H-M 'I 41/a'
_cod_database_code 7717795
_shelx_shelxl_version_number 2018/3
_shelx_space_group_comment
;
The symmetry employed for this shelxl refinement is uniquely defined
by the following loop, which should always be used as a source of
symmetry information in preference to the above space-group names.
They are only intended as comments.
;

loop_
_space_group_symop_operation_xyz
'x, y, z'
'-x+1/2, -y, z+1/2'
'-y+3/4, x+1/4, z+1/4'
'y+3/4, -x+3/4, z+3/4'
'x+1/2, y+1/2, z+1/2'
'-x+1, -y+1/2, z+1'
'-y+5/4, x+3/4, z+3/4'
'y+5/4, -x+5/4, z+5/4'
'-x, -y, -z'
'x-1/2, y, -z-1/2'
'y-3/4, -x-1/4, -z-1/4'
'-y-3/4, x-3/4, -z-3/4'
'-x+1/2, -y+1/2, -z+1/2'
'x, y+1/2, -z'
'y-1/4, -x+1/4, -z+1/4'
'-y-1/4, x-1/4, -z-1/4'

loop_
_atom_site_label
_atom_site_type_symbol
_atom_site_fract_x
_atom_site_fract_y
_atom_site_fract_z
_atom_site_U_iso_or_equiv
_atom_site_adp_type
_atom_site_occupancy
_atom_site_site_symmetry_order
_atom_site_calc_flag
_atom_site_refinement_flags_posn
_atom_site_refinement_flags_adp
_atom_site_refinement_flags_occupancy
_atom_site_disorder_assembly
_atom_site_disorder_group
Co1 Co 0.24833(2) 0.94184(2) 0.32279(2) 0.0771(2) Uani 1 1 d D . . . .
O5 O 0.70112(12) 0.95135(11) 0.23201(5) 0.0857(5) Uani 1 1 d . . . . .
O4 O 0.74779(13) 0.95626(13) 0.38003(7) 0.0939(6) Uani 1 1 d . . . . .
O6 O 0.58166(14) 0.94286(17) 0.20616(7) 0.1115(7) Uani 1 1 d . . . . .
O1 O 0.35740(13) 0.95143(16) 0.30394(9) 0.1128(7) Uani 1 1 d . . . . .
N1 N 0.2296(5) 0.8309(3) 0.34183(18) 0.0807(14) Uani 0.630(8) 1 d D . P A 1
O3 O 0.6528(2) 0.9942(2) 0.42086(8) 0.1351(10) Uani 1 1 d . . . . .
C6 C 0.59664(16) 0.95450(15) 0.27861(8) 0.0793(6) Uani 1 1 d . . . . .
C7 C 0.64834(16) 0.95882(15) 0.31167(8) 0.0769(6) Uani 1 1 d . . . . .
H7 H 0.703223 0.958763 0.306694 0.092 Uiso 1 1 calc R U . . .
C5 C 0.51692(17) 0.95238(16) 0.28604(9) 0.0845(7) Uani 1 1 d . . . . .
H5 H 0.481233 0.948610 0.263590 0.101 Uiso 1 1 calc R U . . .
O2 O 0.37712(17) 0.9465(2) 0.37027(9) 0.1361(10) Uani 1 1 d . . . . .
C2 C 0.62776(17) 0.94974(16) 0.23539(8) 0.0817(6) Uani 1 1 d . . . . .
C4 C 0.48874(18) 0.95578(19) 0.32657(9) 0.0892(7) Uani 1 1 d . . . . .
C9 C 0.54076(19) 0.96069(18) 0.35875(9) 0.0907(7) Uani 1 1 d . . . . .
H9 H 0.521483 0.962379 0.386280 0.109 Uiso 1 1 calc R U . . .
C8 C 0.62056(17) 0.96322(17) 0.35195(8) 0.0841(7) Uani 1 1 d . . . . .
C3 C 0.6764(2) 0.9712(2) 0.38681(10) 0.0955(8) Uani 1 1 d . . . . .
C1 C 0.4021(2) 0.9509(2) 0.33503(13) 0.1075(10) Uani 1 1 d . . . . .
C11 C 0.2118(9) 0.7001(7) 0.3357(3) 0.106(3) Uani 0.630(8) 1 d D . P A 1
H11 H 0.207229 0.648304 0.325217 0.127 Uiso 0.630(8) 1 calc R U P A 1
N2 N 0.2160(3) 0.7221(3) 0.37608(15) 0.0897(14) Uani 0.630(8) 1 d D . P A 1
H2 H 0.212960 0.690103 0.397346 0.108 Uiso 0.630(8) 1 calc R U P A 1
C12 C 0.2254(3) 0.7987(3) 0.37842(17) 0.0789(13) Uani 0.630(8) 1 d D . P A 1
C10 C 0.2153(4) 0.7686(4) 0.3130(2) 0.0946(16) Uani 0.630(8) 1 d D . P A 1
H10 H 0.209509 0.773500 0.283947 0.114 Uiso 0.630(8) 1 calc R U P A 1
C13 C 0.2361(5) 0.8410(4) 0.41793(16) 0.113(2) Uani 0.630(8) 1 d D . P A 1
H13A H 0.266235 0.889012 0.413055 0.169 Uiso 0.630(8) 1 calc R U P A 1
H13B H 0.264412 0.807449 0.437464 0.169 Uiso 0.630(8) 1 calc R U P A 1
H13C H 0.184716 0.854522 0.429429 0.169 Uiso 0.630(8) 1 calc R U P A 1
N3 N 0.2266(9) 0.8252(6) 0.3260(4) 0.097(4) Uani 0.370(8) 1 d D . P A 2
C15 C 0.2083(8) 0.7031(6) 0.3022(5) 0.124(5) Uani 0.370(8) 1 d D . P A 2
H15 H 0.195968 0.658476 0.285859 0.149 Uiso 0.370(8) 1 calc R U P A 2
N4 N 0.2269(15) 0.7029(8) 0.3429(8) 0.154(9) Uani 0.370(8) 1 d D . P A 2
H4 H 0.229149 0.660883 0.358596 0.185 Uiso 0.370(8) 1 calc R U P A 2
C16 C 0.2413(6) 0.7758(7) 0.3555(4) 0.110(3) Uani 0.370(8) 1 d D . P A 2
C14 C 0.2105(9) 0.7795(6) 0.2888(4) 0.123(4) Uani 0.370(8) 1 d D . P A 2
H14 H 0.203171 0.798404 0.261419 0.148 Uiso 0.370(8) 1 calc R U P A 2
C17 C 0.2690(9) 0.7928(7) 0.3976(4) 0.124(4) Uani 0.370(8) 1 d D . P A 2
H17A H 0.227633 0.819699 0.413025 0.186 Uiso 0.370(8) 1 calc R U P A 2
H17B H 0.315560 0.826338 0.396152 0.186 Uiso 0.370(8) 1 calc R U P A 2
H17C H 0.282393 0.743587 0.411539 0.186 Uiso 0.370(8) 1 calc R U P A 2

loop_
_atom_site_aniso_label
_atom_site_aniso_U_11
_atom_site_aniso_U_22
_atom_site_aniso_U_33
_atom_site_aniso_U_23
_atom_site_aniso_U_13
_atom_site_aniso_U_12
Co1 0.0906(3) 0.0870(3) 0.0536(3) 0.00201(13) 0.00629(13) 0.00231(15)
O5 0.0970(13) 0.0974(13) 0.0627(10) -0.0010(8) 0.0002(8) -0.0010(9)
O4 0.1105(15) 0.1052(13) 0.0660(12) -0.0099(9) -0.0170(9) 0.0043(11)
O6 0.1072(15) 0.162(2) 0.0652(12) -0.0082(12) -0.0168(10) 0.0065(13)
O1 0.0854(13) 0.1261(17) 0.127(2) 0.0142(15) 0.0045(13) -0.0030(12)
N1 0.117(3) 0.081(3) 0.044(3) 0.013(2) -0.006(3) 0.009(2)
O3 0.162(3) 0.172(3) 0.0713(15) -0.0277(14) -0.0205(14) 0.050(2)
C6 0.0899(16) 0.0814(14) 0.0667(14) 0.0014(11) -0.0059(11) -0.0021(12)
C7 0.0856(15) 0.0797(14) 0.0654(14) -0.0010(10) -0.0034(11) -0.0019(11)
C5 0.0868(16) 0.0860(16) 0.0806(17) 0.0055(12) -0.0106(12) -0.0025(12)
O2 0.1174(19) 0.175(3) 0.116(2) 0.0294(18) 0.0348(15) -0.0031(18)
C2 0.0917(17) 0.0889(16) 0.0644(15) -0.0005(11) -0.0062(11) 0.0007(12)
C4 0.0909(17) 0.0928(18) 0.0841(19) 0.0084(13) 0.0056(13) 0.0007(13)
C9 0.1021(19) 0.1033(19) 0.0665(15) 0.0062(13) 0.0061(13) 0.0073(15)
C8 0.1021(18) 0.0892(16) 0.0611(14) -0.0017(11) -0.0036(12) 0.0048(13)
C3 0.123(2) 0.0936(18) 0.0697(18) -0.0049(13) -0.0169(15) 0.0148(17)
C1 0.098(2) 0.110(2) 0.114(3) 0.018(2) 0.010(2) 0.0021(17)
C11 0.168(9) 0.103(6) 0.047(4) -0.003(3) 0.016(3) -0.005(4)
N2 0.120(3) 0.084(3) 0.065(3) 0.0063(19) 0.004(2) 0.008(2)
C12 0.104(3) 0.089(3) 0.044(3) 0.001(2) 0.002(2) 0.001(2)
C10 0.134(4) 0.088(4) 0.062(4) -0.009(3) -0.001(3) 0.014(3)
C13 0.167(6) 0.113(4) 0.059(3) 0.007(3) -0.007(3) -0.012(4)
N3 0.113(6) 0.121(9) 0.057(7) 0.025(7) -0.010(6) -0.001(5)
C15 0.137(9) 0.087(6) 0.148(13) -0.002(7) 0.013(8) 0.017(5)
N4 0.151(12) 0.063(7) 0.25(3) 0.004(12) 0.027(16) 0.013(6)
C16 0.100(6) 0.141(11) 0.090(9) 0.009(8) 0.005(5) -0.006(6)
C14 0.194(12) 0.086(6) 0.090(8) -0.016(6) 0.009(8) 0.025(6)
C17 0.174(12) 0.115(8) 0.083(7) 0.013(6) -0.006(8) -0.022(8)

loop_
_atom_type_symbol
_atom_type_description
_atom_type_scat_dispersion_real
_atom_type_scat_dispersion_imag
_atom_type_scat_source
C C 0.0020 0.0012 'International Tables Vol C Tables 4.2.6.8 and 6.1.1.4'
H H 0.0000 0.0000 'International Tables Vol C Tables 4.2.6.8 and 6.1.1.4'
Co Co 0.3322 0.7626 'International Tables Vol C Tables 4.2.6.8 and 6.1.1.4'
N N 0.0042 0.0024 'International Tables Vol C Tables 4.2.6.8 and 6.1.1.4'
O O 0.0077 0.0045 'International Tables Vol C Tables 4.2.6.8 and 6.1.1.4'

loop_
_geom_angle_atom_site_label_1
_geom_angle_atom_site_label_2
_geom_angle_atom_site_label_3
_geom_angle
_geom_angle_site_symmetry_1
_geom_angle_site_symmetry_3
_geom_angle_publ_flag
O5 Co1 O1 95.83(10) 10_556 . ?
O5 Co1 O4 120.52(9) 10_556 11_576 ?
O1 Co1 O4 122.70(11) . 11_576 ?
O5 Co1 N1 106.8(2) 10_556 . ?
O1 Co1 N1 108.9(3) . . ?
O4 Co1 N1 101.3(2) 11_576 . ?
O5 Co1 N3 93.0(3) 10_556 . ?
O1 Co1 N3 105.7(5) . . ?
O4 Co1 N3 113.9(4) 11_576 . ?
C2 O5 Co1 119.18(16) . 10_656 ?
C3 O4 Co1 107.2(2) . 16_766 ?
C1 O1 Co1 108.9(2) . . ?
C12 N1 C10 105.5(5) . . ?
C12 N1 Co1 132.9(4) . . ?
C10 N1 Co1 121.6(4) . . ?
C5 C6 C7 119.5(3) . . ?
C5 C6 C2 120.7(2) . . ?
C7 C6 C2 119.8(2) . . ?
C6 C7 C8 120.6(3) . . ?
C6 C7 H7 119.7 . . ?
C8 C7 H7 119.7 . . ?
C6 C5 C4 120.0(3) . . ?
C6 C5 H5 120.0 . . ?
C4 C5 H5 120.0 . . ?
O6 C2 O5 124.7(3) . . ?
O6 C2 C6 119.6(3) . . ?
O5 C2 C6 115.7(2) . . ?
C9 C4 C5 119.5(3) . . ?
C9 C4 C1 120.1(3) . . ?
C5 C4 C1 120.4(3) . . ?
C4 C9 C8 121.3(3) . . ?
C4 C9 H9 119.4 . . ?
C8 C9 H9 119.4 . . ?
C9 C8 C7 119.0(2) . . ?
C9 C8 C3 121.1(3) . . ?
C7 C8 C3 120.0(3) . . ?
O3 C3 O4 122.2(3) . . ?
O3 C3 C8 119.8(3) . . ?
O4 C3 C8 118.0(3) . . ?
O2 C1 O1 122.4(3) . . ?
O2 C1 C4 121.1(4) . . ?
O1 C1 C4 116.6(3) . . ?
N2 C11 C10 105.9(8) . . ?
N2 C11 H11 127.0 . . ?
C10 C11 H11 127.0 . . ?
C12 N2 C11 109.5(6) . . ?
C12 N2 H2 125.2 . . ?
C11 N2 H2 125.2 . . ?
N1 C12 N2 111.8(5) . . ?
N1 C12 C13 124.8(5) . . ?
N2 C12 C13 123.2(5) . . ?
C11 C10 N1 106.8(6) . . ?
C11 C10 H10 126.6 . . ?
N1 C10 H10 126.6 . . ?
C12 C13 H13A 109.5 . . ?
C12 C13 H13B 109.5 . . ?
H13A C13 H13B 109.5 . . ?
C12 C13 H13C 109.5 . . ?
H13A C13 H13C 109.5 . . ?
H13B C13 H13C 109.5 . . ?
C16 N3 C14 107.2(10) . . ?
C16 N3 Co1 129.8(8) . . ?
C14 N3 Co1 121.1(7) . . ?
N4 C15 C14 107.6(14) . . ?
N4 C15 H15 126.2 . . ?
C14 C15 H15 126.2 . . ?
C16 N4 C15 109.9(15) . . ?
C16 N4 H4 125.1 . . ?
C15 N4 H4 125.1 . . ?
N3 C16 N4 110.2(13) . . ?
N3 C16 C17 127.9(11) . . ?
N4 C16 C17 121.9(13) . . ?
C15 C14 N3 104.5(11) . . ?
C15 C14 H14 127.7 . . ?
N3 C14 H14 127.7 . . ?
C16 C17 H17A 109.5 . . ?
C16 C17 H17B 109.5 . . ?
H17A C17 H17B 109.5 . . ?
C16 C17 H17C 109.5 . . ?
H17A C17 H17C 109.5 . . ?
H17B C17 H17C 109.5 . . ?

loop_
_geom_bond_atom_site_label_1
_geom_bond_atom_site_label_2
_geom_bond_distance
_geom_bond_site_symmetry_2
_geom_bond_publ_flag
Co1 O5 1.9546(19) 10_556 ?
Co1 O1 1.965(2) . ?
Co1 O4 1.977(2) 11_576 ?
Co1 N1 2.015(5) . ?
Co1 N3 2.027(10) . ?
O5 C2 1.257(3) . ?
O4 C3 1.263(4) . ?
O6 C2 1.236(3) . ?
O1 C1 1.262(5) . ?
N1 C12 1.307(6) . ?
N1 C10 1.435(7) . ?
O3 C3 1.237(4) . ?
C6 C5 1.382(4) . ?
C6 C7 1.388(3) . ?
C6 C2 1.498(4) . ?
C7 C8 1.389(4) . ?
C7 H7 0.9500 . ?
C5 C4 1.398(4) . ?
C5 H5 0.9500 . ?
O2 C1 1.220(4) . ?
C4 C9 1.371(4) . ?
C4 C1 1.506(5) . ?
C9 C8 1.380(4) . ?
C9 H9 0.9500 . ?
C8 C3 1.483(4) . ?
C11 N2 1.362(11) . ?
C11 C10 1.380(11) . ?
C11 H11 0.9500 . ?
N2 C12 1.319(7) . ?
N2 H2 0.8800 . ?
C12 C13 1.479(7) . ?
C10 H10 0.9500 . ?
C13 H13A 0.9800 . ?
C13 H13B 0.9800 . ?
C13 H13C 0.9800 . ?
N3 C16 1.299(12) . ?
N3 C14 1.461(11) . ?
C15 N4 1.354(18) . ?
C15 C14 1.375(14) . ?
C15 H15 0.9500 . ?
N4 C16 1.331(15) . ?
N4 H4 0.8800 . ?
C16 C17 1.469(13) . ?
C14 H14 0.9500 . ?
C17 H17A 0.9800 . ?
C17 H17B 0.9800 . ?
C17 H17C 0.9800 . ?

loop_
_geom_torsion_atom_site_label_1
_geom_torsion_atom_site_label_2
_geom_torsion_atom_site_label_3
_geom_torsion_atom_site_label_4
_geom_torsion
_geom_torsion_site_symmetry_1
_geom_torsion_site_symmetry_2
_geom_torsion_site_symmetry_3
_geom_torsion_site_symmetry_4
_geom_torsion_publ_flag
C5 C6 C7 C8 -1.8(4) . . . . ?
C2 C6 C7 C8 -180.0(2) . . . . ?
C7 C6 C5 C4 1.0(4) . . . . ?
C2 C6 C5 C4 179.1(3) . . . . ?
Co1 O5 C2 O6 -0.4(4) 10_656 . . . ?
Co1 O5 C2 C6 177.89(17) 10_656 . . . ?
C5 C6 C2 O6 -0.9(4) . . . . ?
C7 C6 C2 O6 177.2(3) . . . . ?
C5 C6 C2 O5 -179.3(3) . . . . ?
C7 C6 C2 O5 -1.2(4) . . . . ?
C6 C5 C4 C9 -0.4(5) . . . . ?
C6 C5 C4 C1 -178.1(3) . . . . ?
C5 C4 C9 C8 0.7(5) . . . . ?
C1 C4 C9 C8 178.4(3) . . . . ?
C4 C9 C8 C7 -1.5(4) . . . . ?
C4 C9 C8 C3 178.0(3) . . . . ?
C6 C7 C8 C9 2.1(4) . . . . ?
C6 C7 C8 C3 -177.4(3) . . . . ?
Co1 O4 C3 O3 -12.1(4) 16_766 . . . ?
Co1 O4 C3 C8 165.6(2) 16_766 . . . ?
C9 C8 C3 O3 -17.3(5) . . . . ?
C7 C8 C3 O3 162.2(3) . . . . ?
C9 C8 C3 O4 164.9(3) . . . . ?
C7 C8 C3 O4 -15.6(4) . . . . ?
Co1 O1 C1 O2 -1.2(5) . . . . ?
Co1 O1 C1 C4 178.5(2) . . . . ?
C9 C4 C1 O2 -4.5(6) . . . . ?
C5 C4 C1 O2 173.1(4) . . . . ?
C9 C4 C1 O1 175.8(3) . . . . ?
C5 C4 C1 O1 -6.6(5) . . . . ?
C10 C11 N2 C12 -2.8(12) . . . . ?
C10 N1 C12 N2 4.7(8) . . . . ?
Co1 N1 C12 N2 -176.7(6) . . . . ?
C10 N1 C12 C13 -179.8(6) . . . . ?
Co1 N1 C12 C13 -1.1(12) . . . . ?
C11 N2 C12 N1 -1.3(10) . . . . ?
C11 N2 C12 C13 -176.9(9) . . . . ?
N2 C11 C10 N1 5.5(12) . . . . ?
C12 N1 C10 C11 -6.3(10) . . . . ?
Co1 N1 C10 C11 174.9(8) . . . . ?
C14 C15 N4 C16 0(3) . . . . ?
C14 N3 C16 N4 -8(2) . . . . ?
Co1 N3 C16 N4 -171.8(15) . . . . ?
C14 N3 C16 C17 172.8(12) . . . . ?
Co1 N3 C16 C17 9(2) . . . . ?
C15 N4 C16 N3 5(3) . . . . ?
C15 N4 C16 C17 -175.1(15) . . . . ?
N4 C15 C14 N3 -4(2) . . . . ?
C16 N3 C14 C15 7.2(17) . . . . ?
Co1 N3 C14 C15 172.9(10) . . . . ?
